data_4345480
loop_
_publ_author_name
'Brown, Andrew'
'Saber, Mohamed'
'Van den Heuvel, Willem'
'Schulte, Kelsey'
'Soncini, Alessandro'
'Dunbar, Kim R.'

_publ_section_title
;
 Titanium(III) Member of the Family of Trigonal Building Blocks with
 Scorpionate and Cyanide Ligands.
;
_journal_issue 3
_journal_name_full 'Inorganic chemistry'
_journal_page_first 1031
_journal_page_last 1035
_journal_paper_doi 10.1021/acs.inorgchem.6b02643
_journal_volume 56
_journal_year 2017
_chemical_formula_moiety 'C15 H22 B Cl3 N6 Ti, C8 H20 N'
_chemical_formula_sum 'C23 H42 B Cl3 N7 Ti'
_chemical_formula_weight 581.69
_chemical_name_common trichloro[tris(3,5-dimethylpyrazolyl)borato]titanate(III)
_space_group_crystal_system monoclinic
_space_group_IT_number 9
_space_group_name_Hall 'C -2yc'
_space_group_name_H-M_alt 'C 1 c 1'
_symmetry_space_group_name_Hall 'C -2yc'
_symmetry_space_group_name_H-M 'C 1 c 1'
_atom_sites_solution_hydrogens mixed
_audit_creation_date 2015-08-25
_audit_creation_method
;
Olex2 1.2
(compiled 2015.01.26 svn.r3150 for OlexSys, GUI svn.r4998)
;
_cell_angle_alpha 90
_cell_angle_beta 111.44(3)
_cell_angle_gamma 90
_cell_formula_units_Z 4
_cell_length_a 17.669(4)
_cell_length_b 10.410(2)
_cell_length_c 17.024(3)
_cell_measurement_reflns_used 3259
_cell_measurement_temperature 110(2)
_cell_measurement_theta_max 25.133
_cell_measurement_theta_min 2.316
_cell_volume 2914.6(12)
_computing_cell_refinement 'SAINT v7.60A (Bruker, 2009)'
_computing_data_reduction 'SAINT v7.60A (Bruker, 2009)'
_computing_molecular_graphics 'Olex2 (Dolomanov et al., 2009)'
_computing_publication_material 'Olex2 (Dolomanov et al., 2009)'
_computing_structure_refinement 'ShelXL (Sheldrick, 2008)'
_computing_structure_solution 'ShelXS (Sheldrick, 2008)'
_diffrn_ambient_temperature 110.0
_diffrn_measured_fraction_theta_full 1.166
_diffrn_measured_fraction_theta_max 1.164
_diffrn_measurement_device_type 'Bruker APEX-II CCD'
_diffrn_measurement_method '\w scans'
_diffrn_radiation_type MoK\a
_diffrn_radiation_wavelength 0.71073
_diffrn_reflns_av_R_equivalents 0.0740
_diffrn_reflns_av_unetI/netI 0.1152
_diffrn_reflns_Laue_measured_fraction_full 1.166
_diffrn_reflns_Laue_measured_fraction_max 1.164
_diffrn_reflns_limit_h_max 23
_diffrn_reflns_limit_h_min -23
_diffrn_reflns_limit_k_max 13
_diffrn_reflns_limit_k_min -13
_diffrn_reflns_limit_l_max 22
_diffrn_reflns_limit_l_min -21
_diffrn_reflns_number 14335
_diffrn_reflns_point_group_measured_fraction_full 1.163
_diffrn_reflns_point_group_measured_fraction_max 1.123
_diffrn_reflns_theta_full 25.242
_diffrn_reflns_theta_max 28.570
_diffrn_reflns_theta_min 1.285
_exptl_absorpt_coefficient_mu 0.594
_exptl_absorpt_correction_T_max 0.7458
_exptl_absorpt_correction_T_min 0.5779
_exptl_absorpt_correction_type multi-scan
_exptl_absorpt_process_details
'SADABS-2008/1 (Bruker,2008) was used for absorption correction. wR2(int) was 0.1214 before and 0.0809 after correction. The Ratio of minimum to maximum transmission is 0.7749. The \l/2 correction factor is 0.0015.'
_exptl_crystal_colour Blue
_exptl_crystal_density_diffrn 1.326
_exptl_crystal_description Block
_exptl_crystal_F_000 1228
_exptl_crystal_size_max 0.5
_exptl_crystal_size_mid 0.4
_exptl_crystal_size_min 0.2
_refine_diff_density_max 0.654
_refine_diff_density_min -0.879
_refine_diff_density_rms 0.100
_refine_ls_abs_structure_details
;
 Flack x determined using 1753 quotients [(I+)-(I-)]/[(I+)+(I-)]
 (Parsons and Flack (2004), Acta Cryst. A60, s61).
;
_refine_ls_abs_structure_Flack 0.04(4)
_refine_ls_extinction_method none
_refine_ls_goodness_of_fit_ref 0.973
_refine_ls_hydrogen_treatment mixed
_refine_ls_matrix_type full
_refine_ls_number_parameters 331
_refine_ls_number_reflns 6617
_refine_ls_number_restraints 2
_refine_ls_restrained_S_all 0.973
_refine_ls_R_factor_all 0.0919
_refine_ls_R_factor_gt 0.0652
_refine_ls_shift/su_max 0.000
_refine_ls_shift/su_mean 0.000
_refine_ls_structure_factor_coef Fsqd
_refine_ls_weighting_details 'w=1/[\s^2^(Fo^2^)+(0.0932P)^2^] where P=(Fo^2^+2Fc^2^)/3'
_refine_ls_weighting_scheme calc
_refine_ls_wR_factor_gt 0.1563
_refine_ls_wR_factor_ref 0.1740
_reflns_Friedel_coverage 0.927
_reflns_Friedel_fraction_full 1.161
_reflns_Friedel_fraction_max 1.082
_reflns_number_gt 4755
_reflns_number_total 6617
_reflns_threshold_expression 'I > 2\s(I)'
_cod_data_source_file ic6b02643_si_003.cif
_cod_data_source_block cc
_cod_database_code 4345480
_shelx_space_group_comment
;
The symmetry employed for this shelxl refinement is uniquely defined
by the following loop, which should always be used as a source of
symmetry information in preference to the above space-group names.
They are only intended as comments.
;
_shelxl_version_number 2013-3

loop_
_space_group_symop_operation_xyz
'x, y, z'
'x, -y, z+1/2'
'x+1/2, y+1/2, z'
'x+1/2, -y+1/2, z+1/2'

loop_
_atom_site_label
_atom_site_type_symbol
_atom_site_fract_x
_atom_site_fract_y
_atom_site_fract_z
_atom_site_U_iso_or_equiv
_atom_site_adp_type
_atom_site_occupancy
_atom_site_site_symmetry_order
_atom_site_calc_flag
_atom_site_refinement_flags_posn
_atom_site_refinement_flags_adp
Ti1 Ti 0.21135(7) 0.77928(12) 0.33514(7) 0.0217(3) Uani 1 1 d . .
Cl1 Cl 0.11355(12) 0.64385(18) 0.23471(11) 0.0305(4) Uani 1 1 d . .
N1 N 0.2626(4) 0.6104(6) 0.4137(3) 0.0231(13) Uani 1 1 d . .
C1 C 0.2750(6) 0.4431(7) 0.3137(5) 0.0352(19) Uani 1 1 d . .
H1A H 0.2185 0.4518 0.2746 0.053 Uiso 1 1 calc R U
H1B H 0.2912 0.3526 0.3175 0.053 Uiso 1 1 calc R U
H1C H 0.3106 0.4939 0.2930 0.053 Uiso 1 1 calc R U
B1 B 0.2564(5) 0.7409(7) 0.5366(5) 0.0204(16) Uani 1 1 d . .
H1 H 0.277(4) 0.728(7) 0.599(5) 0.014(17) Uiso 1 1 d . .
N2 N 0.2770(4) 0.6168(5) 0.4987(3) 0.0215(12) Uani 1 1 d . .
C2 C 0.2821(5) 0.4902(7) 0.3984(4) 0.0256(15) Uani 1 1 d . .
Cl2 Cl 0.31471(11) 0.76218(17) 0.27603(10) 0.0278(4) Uani 1 1 d . .
N3 N 0.2952(4) 0.8906(5) 0.4404(3) 0.0223(13) Uani 1 1 d . .
Cl3 Cl 0.15559(12) 0.97247(17) 0.26192(11) 0.0299(4) Uani 1 1 d . .
C3 C 0.3085(4) 0.4201(7) 0.4739(4) 0.0244(15) Uani 1 1 d . .
H3 H 0.3257 0.3329 0.4807 0.029 Uiso 1 1 calc R U
N4 N 0.3063(4) 0.8543(5) 0.5220(3) 0.0213(12) Uani 1 1 d . .
C4 C 0.3050(4) 0.5015(6) 0.5362(4) 0.0217(14) Uani 1 1 d . .
C5 C 0.3257(5) 0.4765(8) 0.6280(4) 0.0335(18) Uani 1 1 d . .
H5A H 0.2766 0.4846 0.6416 0.050 Uiso 1 1 calc R U
H5B H 0.3663 0.5390 0.6610 0.050 Uiso 1 1 calc R U
H5C H 0.3477 0.3895 0.6416 0.050 Uiso 1 1 calc R U
C23 C -0.0123(5) 0.8435(9) 0.0407(5) 0.0350(19) Uani 1 1 d . .
H23A H -0.0464 0.9160 0.0441 0.053 Uiso 1 1 calc R U
H23B H 0.0386 0.8445 0.0899 0.053 Uiso 1 1 calc R U
H23C H -0.0412 0.7628 0.0397 0.053 Uiso 1 1 calc R U
N5 N 0.1326(4) 0.7970(5) 0.4101(3) 0.0231(13) Uani 1 1 d . .
C14 C 0.1072(5) 0.7763(7) 0.5283(4) 0.0247(15) Uani 1 1 d . .
C6 C 0.3480(5) 1.0654(7) 0.3727(5) 0.0280(16) Uani 1 1 d . .
H6A H 0.3555 1.0038 0.3326 0.042 Uiso 1 1 calc R U
H6B H 0.3942 1.1249 0.3915 0.042 Uiso 1 1 calc R U
H6C H 0.2976 1.1137 0.3452 0.042 Uiso 1 1 calc R U
N6 N 0.1663(4) 0.7694(6) 0.4950(3) 0.0232(13) Uani 1 1 d . .
C7 C 0.3431(4) 0.9941(6) 0.4479(4) 0.0216(14) Uani 1 1 d . .
N7 N 0.0694(4) 0.7579(5) -0.0442(4) 0.0209(12) Uani 1 1 d . .
C10 C 0.3827(5) 0.9271(8) 0.6720(4) 0.0298(17) Uani 1 1 d . .
H10A H 0.3851 1.0134 0.6957 0.045 Uiso 1 1 calc R U
H10B H 0.4362 0.8862 0.6963 0.045 Uiso 1 1 calc R U
H10C H 0.3425 0.8755 0.6852 0.045 Uiso 1 1 calc R U
C8 C 0.3843(5) 1.0238(7) 0.5321(5) 0.0273(16) Uani 1 1 d . .
H8 H 0.4227 1.0910 0.5539 0.033 Uiso 1 1 calc R U
C13 C 0.0350(5) 0.8084(7) 0.4648(5) 0.0274(16) Uani 1 1 d . .
H13 H -0.0164 0.8202 0.4696 0.033 Uiso 1 1 calc R U
C12 C 0.0534(5) 0.8201(7) 0.3911(5) 0.0271(16) Uani 1 1 d . .
C11 C -0.0053(5) 0.8548(7) 0.3051(5) 0.0292(16) Uani 1 1 d . .
H11A H 0.0108 0.8122 0.2623 0.044 Uiso 1 1 calc R U
H11B H -0.0051 0.9480 0.2975 0.044 Uiso 1 1 calc R U
H11C H -0.0601 0.8267 0.2992 0.044 Uiso 1 1 calc R U
C9 C 0.3586(5) 0.9364(7) 0.5780(4) 0.0253(15) Uani 1 1 d . .
C22 C 0.0062(5) 0.8546(7) -0.0385(5) 0.0252(15) Uani 1 1 d . .
H22A H 0.0262 0.9426 -0.0419 0.030 Uiso 1 1 calc R U
H22B H -0.0448 0.8424 -0.0878 0.030 Uiso 1 1 calc R U
C19 C 0.1867(5) 0.8895(8) 0.0579(5) 0.0331(18) Uani 1 1 d . .
H19A H 0.2076 0.9159 0.0144 0.050 Uiso 1 1 calc R U
H19B H 0.2319 0.8827 0.1123 0.050 Uiso 1 1 calc R U
H19C H 0.1476 0.9534 0.0619 0.050 Uiso 1 1 calc R U
C18 C 0.1453(5) 0.7610(7) 0.0348(5) 0.0309(17) Uani 1 1 d . .
H18A H 0.1308 0.7309 0.0826 0.037 Uiso 1 1 calc R U
H18B H 0.1848 0.6990 0.0277 0.037 Uiso 1 1 calc R U
C17 C 0.0267(5) 0.7727(9) -0.2054(5) 0.040(2) Uani 1 1 d . .
H17A H 0.0446 0.8073 -0.2493 0.059 Uiso 1 1 calc R U
H17B H -0.0234 0.8161 -0.2081 0.059 Uiso 1 1 calc R U
H17C H 0.0164 0.6803 -0.2145 0.059 Uiso 1 1 calc R U
C16 C 0.0925(5) 0.7949(8) -0.1193(5) 0.0293(16) Uani 1 1 d . .
H16A H 0.1075 0.8870 -0.1142 0.035 Uiso 1 1 calc R U
H16B H 0.1413 0.7452 -0.1161 0.035 Uiso 1 1 calc R U
C15 C 0.1245(6) 0.7488(8) 0.6201(5) 0.037(2) Uani 1 1 d . .
H15A H 0.0743 0.7579 0.6315 0.056 Uiso 1 1 calc R U
H15B H 0.1652 0.8096 0.6551 0.056 Uiso 1 1 calc R U
H15C H 0.1452 0.6610 0.6333 0.056 Uiso 1 1 calc R U
C20 C 0.0318(5) 0.6253(7) -0.0565(5) 0.0288(16) Uani 1 1 d . .
H20A H 0.0200 0.6028 -0.0056 0.035 Uiso 1 1 calc R U
H20B H -0.0208 0.6285 -0.1047 0.035 Uiso 1 1 calc R U
C21 C 0.0822(6) 0.5206(7) -0.0724(7) 0.046(2) Uani 1 1 d . .
H21A H 0.0930 0.5402 -0.1236 0.069 Uiso 1 1 calc R U
H21B H 0.0528 0.4390 -0.0797 0.069 Uiso 1 1 calc R U
H21C H 0.1337 0.5141 -0.0242 0.069 Uiso 1 1 calc R U

loop_
_atom_site_aniso_label
_atom_site_aniso_U_11
_atom_site_aniso_U_22
_atom_site_aniso_U_33
_atom_site_aniso_U_23
_atom_site_aniso_U_13
_atom_site_aniso_U_12
Ti1 0.0325(7) 0.0198(6) 0.0147(6) 0.0001(5) 0.0108(5) 0.0008(6)
Cl1 0.0414(11) 0.0274(9) 0.0200(8) -0.0028(7) 0.0081(8) -0.0029(8)
N1 0.036(3) 0.022(3) 0.011(3) -0.002(2) 0.008(2) 0.003(3)
C1 0.059(6) 0.030(4) 0.021(4) 0.000(3) 0.019(4) 0.012(4)
B1 0.029(4) 0.015(4) 0.019(4) -0.002(3) 0.011(3) -0.004(3)
N2 0.032(3) 0.024(3) 0.011(3) 0.002(2) 0.010(2) 0.000(3)
C2 0.038(4) 0.025(4) 0.016(3) -0.002(3) 0.013(3) 0.002(3)
Cl2 0.0394(11) 0.0285(9) 0.0208(8) 0.0000(7) 0.0174(8) 0.0030(8)
N3 0.033(3) 0.021(3) 0.017(3) 0.005(2) 0.013(3) 0.002(3)
Cl3 0.0420(11) 0.0249(9) 0.0247(9) 0.0058(7) 0.0146(8) 0.0062(8)
C3 0.035(4) 0.022(4) 0.022(3) 0.004(3) 0.017(3) 0.007(3)
N4 0.032(3) 0.023(3) 0.009(2) 0.001(2) 0.008(2) 0.001(3)
C4 0.030(4) 0.018(3) 0.018(3) 0.005(3) 0.010(3) 0.001(3)
C5 0.054(5) 0.029(4) 0.020(4) 0.004(3) 0.016(4) 0.007(4)
C23 0.034(5) 0.049(5) 0.025(4) 0.002(3) 0.015(4) 0.010(4)
N5 0.033(4) 0.020(3) 0.019(3) 0.001(2) 0.012(3) -0.001(3)
C14 0.036(4) 0.025(4) 0.021(3) -0.005(3) 0.020(3) -0.004(3)
C6 0.039(4) 0.021(4) 0.027(4) -0.001(3) 0.015(3) -0.006(3)
N6 0.030(3) 0.022(3) 0.020(3) 0.000(2) 0.011(3) 0.001(3)
C7 0.031(4) 0.014(3) 0.026(4) 0.003(3) 0.018(3) 0.000(3)
N7 0.029(3) 0.014(3) 0.022(3) 0.000(2) 0.013(3) -0.001(2)
C10 0.042(5) 0.025(4) 0.020(3) -0.006(3) 0.008(3) -0.001(4)
C8 0.037(4) 0.015(3) 0.030(4) -0.001(3) 0.012(3) -0.001(3)
C13 0.035(4) 0.022(4) 0.033(4) -0.003(3) 0.020(4) -0.002(3)
C12 0.033(4) 0.017(3) 0.038(4) -0.004(3) 0.020(4) 0.003(3)
C11 0.028(4) 0.026(4) 0.033(4) -0.003(3) 0.011(3) -0.001(3)
C9 0.034(4) 0.023(4) 0.020(3) -0.002(3) 0.012(3) 0.002(3)
C22 0.033(4) 0.018(4) 0.026(4) 0.000(3) 0.013(3) 0.006(3)
C19 0.041(5) 0.035(4) 0.023(4) 0.000(3) 0.012(4) -0.008(4)
C18 0.033(4) 0.036(4) 0.024(4) 0.003(3) 0.010(3) 0.005(3)
C17 0.048(5) 0.048(5) 0.029(4) -0.006(4) 0.021(4) -0.011(4)
C16 0.035(4) 0.032(4) 0.028(4) -0.001(3) 0.020(3) 0.000(3)
C15 0.053(5) 0.045(5) 0.025(4) 0.002(3) 0.027(4) 0.005(4)
C20 0.029(4) 0.018(4) 0.041(4) 0.003(3) 0.015(3) -0.008(3)
C21 0.041(5) 0.017(4) 0.087(7) -0.006(4) 0.031(5) -0.003(4)

loop_
_atom_type_symbol
_atom_type_description
_atom_type_scat_dispersion_real
_atom_type_scat_dispersion_imag
_atom_type_scat_source
C C 0.0033 0.0016 'International Tables Vol C Tables 4.2.6.8 and 6.1.1.4'
H H 0.0000 0.0000 'International Tables Vol C Tables 4.2.6.8 and 6.1.1.4'
B B 0.0013 0.0007 'International Tables Vol C Tables 4.2.6.8 and 6.1.1.4'
N N 0.0061 0.0033 'International Tables Vol C Tables 4.2.6.8 and 6.1.1.4'
Ti Ti 0.2776 0.4457 'International Tables Vol C Tables 4.2.6.8 and 6.1.1.4'
Cl Cl 0.1484 0.1585 'International Tables Vol C Tables 4.2.6.8 and 6.1.1.4'

loop_
_geom_angle_atom_site_label_1
_geom_angle_atom_site_label_2
_geom_angle_atom_site_label_3
_geom_angle
N3 Ti1 N1 85.4(2)
N3 Ti1 N5 82.2(2)
N1 Ti1 N5 85.5(2)
N3 Ti1 Cl3 90.47(16)
N1 Ti1 Cl3 174.45(15)
N5 Ti1 Cl3 90.25(16)
N3 Ti1 Cl2 89.49(16)
N1 Ti1 Cl2 89.34(16)
N5 Ti1 Cl2 170.57(17)
Cl3 Ti1 Cl2 94.36(7)
N3 Ti1 Cl1 171.93(15)
N1 Ti1 Cl1 89.60(17)
N5 Ti1 Cl1 91.06(16)
Cl3 Ti1 Cl1 94.06(8)
Cl2 Ti1 Cl1 96.80(7)
C2 N1 N2 106.6(5)
C2 N1 Ti1 134.7(4)
N2 N1 Ti1 118.6(4)
C2 C1 H1A 109.5
C2 C1 H1B 109.5
H1A C1 H1B 109.5
C2 C1 H1C 109.5
H1A C1 H1C 109.5
H1B C1 H1C 109.5
N6 B1 N2 109.6(6)
N6 B1 N4 109.8(6)
N2 B1 N4 109.6(5)
N6 B1 H1 116(4)
N2 B1 H1 106(4)
N4 B1 H1 106(4)
C4 N2 N1 110.3(5)
C4 N2 B1 129.8(5)
N1 N2 B1 119.9(5)
N1 C2 C3 109.2(6)
N1 C2 C1 123.9(6)
C3 C2 C1 126.9(7)
C7 N3 N4 105.6(5)
C7 N3 Ti1 135.6(4)
N4 N3 Ti1 118.8(4)
C4 C3 C2 107.0(6)
C4 C3 H3 126.5
C2 C3 H3 126.5
C9 N4 N3 110.0(5)
C9 N4 B1 130.5(6)
N3 N4 B1 119.3(6)
N2 C4 C3 106.9(6)
N2 C4 C5 123.6(6)
C3 C4 C5 129.5(6)
C4 C5 H5A 109.5
C4 C5 H5B 109.5
H5A C5 H5B 109.5
C4 C5 H5C 109.5
H5A C5 H5C 109.5
H5B C5 H5C 109.5
C22 C23 H23A 109.5
C22 C23 H23B 109.5
H23A C23 H23B 109.5
C22 C23 H23C 109.5
H23A C23 H23C 109.5
H23B C23 H23C 109.5
C12 N5 N6 107.7(6)
C12 N5 Ti1 134.4(5)
N6 N5 Ti1 117.7(4)
N6 C14 C13 108.4(6)
N6 C14 C15 121.9(7)
C13 C14 C15 129.7(7)
C7 C6 H6A 109.5
C7 C6 H6B 109.5
H6A C6 H6B 109.5
C7 C6 H6C 109.5
H6A C6 H6C 109.5
H6B C6 H6C 109.5
C14 N6 N5 108.8(6)
C14 N6 B1 130.6(6)
N5 N6 B1 120.6(5)
N3 C7 C8 110.6(6)
N3 C7 C6 122.8(6)
C8 C7 C6 126.6(6)
C18 N7 C20 110.2(5)
C18 N7 C16 108.5(6)
C20 N7 C16 110.6(6)
C18 N7 C22 111.1(5)
C20 N7 C22 108.3(5)
C16 N7 C22 108.1(5)
C9 C10 H10A 109.5
C9 C10 H10B 109.5
H10A C10 H10B 109.5
C9 C10 H10C 109.5
H10A C10 H10C 109.5
H10B C10 H10C 109.5
C9 C8 C7 106.3(6)
C9 C8 H8 126.8
C7 C8 H8 126.8
C14 C13 C12 105.7(6)
C14 C13 H13 127.1
C12 C13 H13 127.1
N5 C12 C13 109.3(7)
N5 C12 C11 124.6(6)
C13 C12 C11 126.0(7)
C12 C11 H11A 109.5
C12 C11 H11B 109.5
H11A C11 H11B 109.5
C12 C11 H11C 109.5
H11A C11 H11C 109.5
H11B C11 H11C 109.5
N4 C9 C8 107.4(6)
N4 C9 C10 124.1(6)
C8 C9 C10 128.5(7)
C23 C22 N7 114.1(6)
C23 C22 H22A 108.7
N7 C22 H22A 108.7
C23 C22 H22B 108.7
N7 C22 H22B 108.7
H22A C22 H22B 107.6
C18 C19 H19A 109.5
C18 C19 H19B 109.5
H19A C19 H19B 109.5
C18 C19 H19C 109.5
H19A C19 H19C 109.5
H19B C19 H19C 109.5
C19 C18 N7 116.1(6)
C19 C18 H18A 108.3
N7 C18 H18A 108.3
C19 C18 H18B 108.3
N7 C18 H18B 108.3
H18A C18 H18B 107.4
C16 C17 H17A 109.5
C16 C17 H17B 109.5
H17A C17 H17B 109.5
C16 C17 H17C 109.5
H17A C17 H17C 109.5
H17B C17 H17C 109.5
C17 C16 N7 115.2(6)
C17 C16 H16A 108.5
N7 C16 H16A 108.5
C17 C16 H16B 108.5
N7 C16 H16B 108.5
H16A C16 H16B 107.5
C14 C15 H15A 109.5
C14 C15 H15B 109.5
H15A C15 H15B 109.5
C14 C15 H15C 109.5
H15A C15 H15C 109.5
H15B C15 H15C 109.5
C21 C20 N7 115.5(6)
C21 C20 H20A 108.4
N7 C20 H20A 108.4
C21 C20 H20B 108.4
N7 C20 H20B 108.4
H20A C20 H20B 107.5
C20 C21 H21A 109.5
C20 C21 H21B 109.5
H21A C21 H21B 109.5
C20 C21 H21C 109.5
H21A C21 H21C 109.5
H21B C21 H21C 109.5

loop_
_geom_bond_atom_site_label_1
_geom_bond_atom_site_label_2
_geom_bond_distance
Ti1 N3 2.192(6)
Ti1 N1 2.194(6)
Ti1 N5 2.213(6)
Ti1 Cl3 2.381(2)
Ti1 Cl2 2.392(2)
Ti1 Cl1 2.395(2)
N1 C2 1.349(9)
N1 N2 1.375(7)
C1 C2 1.485(9)
C1 H1A 0.9800
C1 H1B 0.9800
C1 H1C 0.9800
B1 N6 1.516(10)
B1 N2 1.546(9)
B1 N4 1.546(9)
B1 H1 1.00(7)
N2 C4 1.364(9)
C2 C3 1.401(10)
N3 C7 1.347(9)
N3 N4 1.384(7)
C3 C4 1.378(9)
C3 H3 0.9500
N4 C9 1.360(9)
C4 C5 1.491(9)
C5 H5A 0.9800
C5 H5B 0.9800
C5 H5C 0.9800
C23 C22 1.504(10)
C23 H23A 0.9800
C23 H23B 0.9800
C23 H23C 0.9800
N5 C12 1.338(9)
N5 N6 1.378(8)
C14 N6 1.361(9)
C14 C13 1.379(11)
C14 C15 1.505(10)
C6 C7 1.509(9)
C6 H6A 0.9800
C6 H6B 0.9800
C6 H6C 0.9800
C7 C8 1.385(10)
N7 C18 1.512(10)
N7 C20 1.514(9)
N7 C16 1.526(8)
N7 C22 1.532(9)
C10 C9 1.501(9)
C10 H10A 0.9800
C10 H10B 0.9800
C10 H10C 0.9800
C8 C9 1.380(10)
C8 H8 0.9500
C13 C12 1.410(10)
C13 H13 0.9500
C12 C11 1.497(11)
C11 H11A 0.9800
C11 H11B 0.9800
C11 H11C 0.9800
C22 H22A 0.9900
C22 H22B 0.9900
C19 C18 1.506(11)
C19 H19A 0.9800
C19 H19B 0.9800
C19 H19C 0.9800
C18 H18A 0.9900
C18 H18B 0.9900
C17 C16 1.520(11)
C17 H17A 0.9800
C17 H17B 0.9800
C17 H17C 0.9800
C16 H16A 0.9900
C16 H16B 0.9900
C15 H15A 0.9800
C15 H15B 0.9800
C15 H15C 0.9800
C20 C21 1.492(11)
C20 H20A 0.9900
C20 H20B 0.9900
C21 H21A 0.9800
C21 H21B 0.9800
C21 H21C 0.9800

loop_
_geom_torsion_atom_site_label_1
_geom_torsion_atom_site_label_2
_geom_torsion_atom_site_label_3
_geom_torsion_atom_site_label_4
_geom_torsion
C2 N1 N2 C4 -0.3(8)
Ti1 N1 N2 C4 177.1(5)
C2 N1 N2 B1 -176.8(6)
Ti1 N1 N2 B1 0.5(8)
N6 B1 N2 C4 -115.8(8)
N4 B1 N2 C4 123.6(7)
N6 B1 N2 N1 60.1(8)
N4 B1 N2 N1 -60.5(8)
N2 N1 C2 C3 0.4(8)
Ti1 N1 C2 C3 -176.3(5)
N2 N1 C2 C1 179.7(7)
Ti1 N1 C2 C1 3.0(12)
N1 C2 C3 C4 -0.3(9)
C1 C2 C3 C4 -179.7(8)
C7 N3 N4 C9 1.4(7)
Ti1 N3 N4 C9 -178.5(4)
C7 N3 N4 B1 177.0(6)
Ti1 N3 N4 B1 -2.9(8)
N6 B1 N4 C9 115.9(8)
N2 B1 N4 C9 -123.6(7)
N6 B1 N4 N3 -58.6(7)
N2 B1 N4 N3 61.9(8)
N1 N2 C4 C3 0.1(8)
B1 N2 C4 C3 176.2(7)
N1 N2 C4 C5 -179.5(7)
B1 N2 C4 C5 -3.3(12)
C2 C3 C4 N2 0.2(8)
C2 C3 C4 C5 179.6(8)
C13 C14 N6 N5 0.0(8)
C15 C14 N6 N5 178.9(6)
C13 C14 N6 B1 178.5(6)
C15 C14 N6 B1 -2.6(11)
C12 N5 N6 C14 -0.2(7)
Ti1 N5 N6 C14 -175.4(5)
C12 N5 N6 B1 -178.9(6)
Ti1 N5 N6 B1 5.9(7)
N2 B1 N6 C14 117.8(8)
N4 B1 N6 C14 -121.7(7)
N2 B1 N6 N5 -63.9(7)
N4 B1 N6 N5 56.6(7)
N4 N3 C7 C8 0.2(7)
Ti1 N3 C7 C8 -179.9(5)
N4 N3 C7 C6 -179.1(6)
Ti1 N3 C7 C6 0.7(10)
N3 C7 C8 C9 -1.7(8)
C6 C7 C8 C9 177.6(7)
N6 C14 C13 C12 0.2(8)
C15 C14 C13 C12 -178.5(7)
N6 N5 C12 C13 0.4(8)
Ti1 N5 C12 C13 174.4(5)
N6 N5 C12 C11 179.6(6)
Ti1 N5 C12 C11 -6.4(11)
C14 C13 C12 N5 -0.4(8)
C14 C13 C12 C11 -179.5(7)
N3 N4 C9 C8 -2.5(8)
B1 N4 C9 C8 -177.4(7)
N3 N4 C9 C10 178.5(6)
B1 N4 C9 C10 3.6(11)
C7 C8 C9 N4 2.5(8)
C7 C8 C9 C10 -178.5(7)
C18 N7 C22 C23 -51.6(8)
C20 N7 C22 C23 69.6(8)
C16 N7 C22 C23 -170.5(6)
C20 N7 C18 C19 -176.6(6)
C16 N7 C18 C19 62.1(8)
C22 N7 C18 C19 -56.6(8)
C18 N7 C16 C17 169.1(7)
C20 N7 C16 C17 48.2(9)
C22 N7 C16 C17 -70.3(8)
C18 N7 C20 C21 -64.5(9)
C16 N7 C20 C21 55.5(9)
C22 N7 C20 C21 173.9(7)
